data_7150777
loop_
_publ_author_name
'Mo, Jun-Ming'
'Ma, Yang-Guang'
'Cheng, Ying'

_publ_section_title
;
 Synthesis of novel synthetic intermediates from the reaction of
 benzimidazole and triazole carbenes with ketenimines and their
 application in the construction of spiro-pyrroles
;
_journal_issue 23
_journal_name_full 'Organic &amp; Biomolecular Chemistry'
_journal_page_first 5010
_journal_page_last 5019
_journal_paper_doi 10.1039/b915215f
_journal_volume 7
_journal_year 2009
_chemical_formula_moiety 'C32 H28 B Br2 F4 N3 O2'
_chemical_formula_sum 'C32 H28 B Br2 F4 N3 O2'
_chemical_formula_weight 733.20
_chemical_name_common
;
(E)-1,3-bis(4-bromobenzyl)-2-(3-methoxy-2-methyl-3-oxo-1-
(phenylamino)prop-1-enyl)-1H-benzo(d)imidazol-3-ium tetrafluoroborate
;
_chemical_name_systematic
;
?
;
_space_group_IT_number 14
_symmetry_cell_setting monoclinic
_symmetry_space_group_name_Hall '-P 2yn'
_symmetry_space_group_name_H-M 'P 1 21/n 1'
_atom_sites_solution_hydrogens geom
_atom_sites_solution_primary direct
_atom_sites_solution_secondary difmap
_audit_creation_method SHELXL-97
_cell_angle_alpha 90.00
_cell_angle_beta 98.769(3)
_cell_angle_gamma 90.00
_cell_formula_units_Z 4
_cell_length_a 10.8497(12)
_cell_length_b 17.4399(18)
_cell_length_c 16.2784(17)
_cell_measurement_reflns_used 8132
_cell_measurement_temperature 113(2)
_cell_measurement_theta_max 27.9
_cell_measurement_theta_min 1.7
_cell_volume 3044.2(6)
_computing_cell_refinement CrystalClear
_computing_data_collection 'CrystalClear(Rigaku/MSC Inc., 2005)'
_computing_data_reduction CrystalClear
_computing_publication_material 'CrystalStructure 3.7.0'
_computing_structure_refinement 'SHELXL-97 (Sheldrick, 1997)'
_computing_structure_solution 'SHELXS-97 (Sheldrick, 1990)'
_diffrn_ambient_temperature 113(2)
_diffrn_detector_area_resol_mean 7.31
_diffrn_measured_fraction_theta_full 0.995
_diffrn_measured_fraction_theta_max 0.995
_diffrn_measurement_device_type 'Rigaku Saturn'
_diffrn_measurement_method '\w and \f scans'
_diffrn_radiation_monochromator confocal
_diffrn_radiation_source 'rotating anode'
_diffrn_radiation_type MoK\a
_diffrn_radiation_wavelength 0.71070
_diffrn_reflns_av_R_equivalents 0.0535
_diffrn_reflns_av_sigmaI/netI 0.0506
_diffrn_reflns_limit_h_max 14
_diffrn_reflns_limit_h_min -14
_diffrn_reflns_limit_k_max 22
_diffrn_reflns_limit_k_min -22
_diffrn_reflns_limit_l_max 21
_diffrn_reflns_limit_l_min -21
_diffrn_reflns_number 29525
_diffrn_reflns_theta_full 27.89
_diffrn_reflns_theta_max 27.89
_diffrn_reflns_theta_min 1.72
_diffrn_standards_decay_% 0
_diffrn_standards_interval_count 0
_diffrn_standards_interval_time 0
_diffrn_standards_number 0
_exptl_absorpt_coefficient_mu 2.723
_exptl_absorpt_correction_T_max 0.7359
_exptl_absorpt_correction_T_min 0.6698
_exptl_absorpt_correction_type multi-scan
_exptl_absorpt_process_details CrystalClear
_exptl_crystal_colour colorless
_exptl_crystal_density_diffrn 1.600
_exptl_crystal_density_method 'not measured'
_exptl_crystal_description block
_exptl_crystal_F_000 1472
_exptl_crystal_size_max 0.16
_exptl_crystal_size_mid 0.14
_exptl_crystal_size_min 0.12
_refine_diff_density_max 0.590
_refine_diff_density_min -0.523
_refine_diff_density_rms 0.088
_refine_ls_extinction_coef 0.0036(4)
_refine_ls_extinction_expression Fc^*^=kFc[1+0.001xFc^2^\l^3^/sin(2\q)]^-1/4^
_refine_ls_extinction_method SHELXL
_refine_ls_goodness_of_fit_ref 1.035
_refine_ls_hydrogen_treatment mixed
_refine_ls_matrix_type full
_refine_ls_number_parameters 441
_refine_ls_number_reflns 7233
_refine_ls_number_restraints 68
_refine_ls_restrained_S_all 1.069
_refine_ls_R_factor_all 0.0618
_refine_ls_R_factor_gt 0.0442
_refine_ls_shift/su_max 0.001
_refine_ls_shift/su_mean 0.000
_refine_ls_structure_factor_coef Fsqd
_refine_ls_weighting_details 'calc w=1/[\s^2^(Fo^2^)+(0.0563P)^2^+0.0000P] where P=(Fo^2^+2Fc^2^)/3'
_refine_ls_weighting_scheme calc
_refine_ls_wR_factor_gt 0.0963
_refine_ls_wR_factor_ref 0.1051
_reflns_number_gt 5635
_reflns_number_total 7233
_reflns_threshold_expression >2sigma(I)
_cod_data_source_file b915215f.txt
_cod_data_source_block 3g
_cod_database_code 7150777

loop_
_symmetry_equiv_pos_as_xyz
'x, y, z'
'-x+1/2, y+1/2, -z+1/2'
'-x, -y, -z'
'x-1/2, -y-1/2, z-1/2'

loop_
_atom_site_label
_atom_site_type_symbol
_atom_site_fract_x
_atom_site_fract_y
_atom_site_fract_z
_atom_site_U_iso_or_equiv
_atom_site_adp_type
_atom_site_occupancy
_atom_site_symmetry_multiplicity
_atom_site_calc_flag
_atom_site_refinement_flags
_atom_site_disorder_assembly
_atom_site_disorder_group
Br1 Br 0.29161(2) 0.703438(18) 0.316511(18) 0.03082(11) Uani 1 1 d . . .
Br2 Br 1.33333(3) 0.552286(19) 0.519209(17) 0.03699(11) Uani 1 1 d . . .
F1 F 0.5899(5) 0.5677(4) 0.9611(5) 0.047(3) Uani 0.677(12) 1 d PDU A 1
F2 F 0.7115(5) 0.6213(5) 0.8755(2) 0.0682(18) Uani 0.677(12) 1 d PDU A 1
F3 F 0.7995(4) 0.5547(3) 0.9831(3) 0.0569(15) Uani 0.677(12) 1 d PDU A 1
F4 F 0.7155(5) 0.6657(4) 1.0049(5) 0.091(3) Uani 0.677(12) 1 d PDU A 1
F1' F 0.5926(9) 0.5701(8) 0.9667(10) 0.038(6) Uani 0.323(12) 1 d PDU A 2
F2' F 0.7309(12) 0.5863(8) 0.8799(6) 0.069(4) Uani 0.323(12) 1 d PDU A 2
F3' F 0.7919(9) 0.5932(9) 1.0162(7) 0.082(5) Uani 0.323(12) 1 d PDU A 2
F4' F 0.6788(11) 0.6836(4) 0.9514(10) 0.071(3) Uani 0.323(12) 1 d PDU A 2
O1 O 0.89112(16) 0.53790(11) 0.31842(10) 0.0224(4) Uani 1 1 d . . .
O2 O 0.99133(19) 0.64243(11) 0.28314(11) 0.0333(5) Uani 1 1 d . . .
N1 N 0.71888(18) 0.44264(12) 0.20391(12) 0.0169(4) Uani 1 1 d . . .
N2 N 0.87129(18) 0.36739(12) 0.25863(12) 0.0170(4) Uani 1 1 d . . .
N3 N 0.9690(2) 0.42995(13) 0.10157(13) 0.0212(5) Uani 1 1 d . . .
C1 C 0.8417(2) 0.42909(14) 0.21029(14) 0.0165(5) Uani 1 1 d . . .
C2 C 0.6666(2) 0.38747(15) 0.24975(14) 0.0186(5) Uani 1 1 d . . .
C3 C 0.7637(2) 0.34056(15) 0.28568(15) 0.0193(5) Uani 1 1 d . . .
C4 C 0.7440(3) 0.27943(16) 0.33715(16) 0.0258(6) Uani 1 1 d . . .
H4 H 0.8104 0.2476 0.3621 0.031 Uiso 1 1 calc R . .
C5 C 0.6221(3) 0.26766(17) 0.34985(17) 0.0298(6) Uani 1 1 d . . .
H5 H 0.6045 0.2273 0.3854 0.036 Uiso 1 1 calc R . .
C6 C 0.5245(3) 0.31350(17) 0.31184(17) 0.0285(6) Uani 1 1 d . . .
H6 H 0.4421 0.3026 0.3212 0.034 Uiso 1 1 calc R . .
C7 C 0.5439(2) 0.37433(17) 0.26094(15) 0.0233(6) Uani 1 1 d . . .
H7 H 0.4771 0.4054 0.2351 0.028 Uiso 1 1 calc R . .
C8 C 0.6519(2) 0.50262(16) 0.15100(15) 0.0211(5) Uani 1 1 d . . .
H8A H 0.5992 0.4777 0.1034 0.025 Uiso 1 1 calc R . .
H8B H 0.7137 0.5350 0.1284 0.025 Uiso 1 1 calc R . .
C9 C 0.5708(2) 0.55338(15) 0.19495(15) 0.0199(5) Uani 1 1 d . . .
C10 C 0.4698(2) 0.58889(16) 0.14657(16) 0.0225(6) Uani 1 1 d . . .
H10 H 0.4562 0.5814 0.0881 0.027 Uiso 1 1 calc R . .
C11 C 0.3894(2) 0.63470(16) 0.18252(16) 0.0236(6) Uani 1 1 d . . .
H11 H 0.3217 0.6596 0.1490 0.028 Uiso 1 1 calc R . .
C12 C 0.4079(2) 0.64416(15) 0.26768(16) 0.0222(6) Uani 1 1 d . . .
C13 C 0.5096(2) 0.61071(17) 0.31710(16) 0.0255(6) Uani 1 1 d . . .
H13 H 0.5229 0.6184 0.3756 0.031 Uiso 1 1 calc R . .
C14 C 0.5910(2) 0.56617(16) 0.28026(16) 0.0237(6) Uani 1 1 d . . .
H14 H 0.6615 0.5440 0.3135 0.028 Uiso 1 1 calc R . .
C15 C 0.9988(2) 0.33613(15) 0.28067(15) 0.0208(5) Uani 1 1 d . . .
H15A H 1.0360 0.3291 0.2293 0.025 Uiso 1 1 calc R . .
H15B H 0.9941 0.2852 0.3068 0.025 Uiso 1 1 calc R . .
C16 C 1.0824(2) 0.38776(15) 0.33960(15) 0.0186(5) Uani 1 1 d . . .
C17 C 1.0530(2) 0.40458(16) 0.41786(15) 0.0217(6) Uani 1 1 d . . .
H17 H 0.9805 0.3828 0.4345 0.026 Uiso 1 1 calc R . .
C18 C 1.1282(2) 0.45268(15) 0.47189(16) 0.0220(6) Uani 1 1 d . . .
H18 H 1.1081 0.4639 0.5254 0.026 Uiso 1 1 calc R . .
C19 C 1.2334(2) 0.48400(16) 0.44613(16) 0.0230(6) Uani 1 1 d . . .
C20 C 1.2654(2) 0.46766(17) 0.36901(16) 0.0261(6) Uani 1 1 d . . .
H20 H 1.3382 0.4893 0.3526 0.031 Uiso 1 1 calc R . .
C21 C 1.1890(2) 0.41898(16) 0.31589(15) 0.0229(6) Uani 1 1 d . . .
H21 H 1.2102 0.4070 0.2628 0.027 Uiso 1 1 calc R . .
C22 C 0.9318(2) 0.46923(15) 0.16636(14) 0.0173(5) Uani 1 1 d . . .
C23 C 0.9810(2) 0.53818(15) 0.19292(15) 0.0176(5) Uani 1 1 d . . .
C24 C 0.9490(2) 0.57064(15) 0.27041(15) 0.0188(5) Uani 1 1 d . . .
C25 C 1.0733(3) 0.57713(17) 0.14700(17) 0.0267(6) Uani 1 1 d . . .
H25A H 1.1529 0.5496 0.1570 0.040 Uiso 1 1 calc R . .
H25B H 1.0858 0.6301 0.1666 0.040 Uiso 1 1 calc R . .
H25C H 1.0416 0.5771 0.0873 0.040 Uiso 1 1 calc R . .
C26 C 0.9660(4) 0.6788(2) 0.35824(19) 0.0473(9) Uani 1 1 d . . .
H26A H 0.8764 0.6765 0.3605 0.071 Uiso 1 1 calc R . .
H26B H 0.9928 0.7325 0.3588 0.071 Uiso 1 1 calc R . .
H26C H 1.0117 0.6521 0.4065 0.071 Uiso 1 1 calc R . .
C27 C 0.9112(2) 0.36337(15) 0.06350(14) 0.0182(5) Uani 1 1 d . . .
C28 C 0.7820(2) 0.35742(16) 0.04401(14) 0.0229(6) Uani 1 1 d . . .
H28 H 0.7303 0.3993 0.0539 0.027 Uiso 1 1 calc R . .
C29 C 0.7294(3) 0.28983(17) 0.01011(16) 0.0270(6) Uani 1 1 d . . .
H29 H 0.6413 0.2848 -0.0005 0.032 Uiso 1 1 calc R . .
C30 C 0.8032(3) 0.22975(17) -0.00852(16) 0.0294(6) Uani 1 1 d . . .
H30 H 0.7664 0.1838 -0.0321 0.035 Uiso 1 1 calc R . .
C31 C 0.9324(3) 0.23743(16) 0.00775(15) 0.0258(6) Uani 1 1 d . . .
H31 H 0.9840 0.1969 -0.0062 0.031 Uiso 1 1 calc R . .
C32 C 0.9863(2) 0.30385(15) 0.04418(15) 0.0218(6) Uani 1 1 d . . .
H32 H 1.0745 0.3084 0.0558 0.026 Uiso 1 1 calc R . .
B1 B 0.7003(3) 0.60489(19) 0.95467(17) 0.0276(7) Uani 1 1 d D . .
H3 H 1.042(3) 0.4430(17) 0.0874(18) 0.029(8) Uiso 1 1 d . . .

loop_
_atom_site_aniso_label
_atom_site_aniso_U_11
_atom_site_aniso_U_22
_atom_site_aniso_U_33
_atom_site_aniso_U_23
_atom_site_aniso_U_13
_atom_site_aniso_U_12
Br1 0.02549(17) 0.03419(19) 0.03393(17) -0.00856(13) 0.00828(12) 0.00383(12)
Br2 0.0464(2) 0.0382(2) 0.02512(16) -0.00503(13) 0.00130(14) -0.01638(14)
F1 0.032(4) 0.064(5) 0.044(4) -0.008(3) 0.009(3) -0.030(3)
F2 0.055(3) 0.110(5) 0.036(2) 0.035(2) -0.0033(18) -0.027(3)
F3 0.038(2) 0.063(3) 0.073(3) 0.030(2) 0.0167(18) 0.0135(18)
F4 0.064(3) 0.091(4) 0.125(5) -0.084(4) 0.036(3) -0.033(3)
F1' 0.035(9) 0.053(9) 0.027(6) 0.004(6) 0.007(5) -0.005(6)
F2' 0.074(6) 0.084(7) 0.064(6) -0.019(5) 0.058(5) -0.008(5)
F3' 0.063(5) 0.105(8) 0.065(6) 0.056(6) -0.033(4) -0.056(6)
F4' 0.080(6) 0.034(4) 0.104(8) 0.001(5) 0.031(5) -0.007(4)
O1 0.0250(10) 0.0248(10) 0.0177(8) -0.0013(8) 0.0043(8) -0.0043(8)
O2 0.0532(13) 0.0228(11) 0.0262(10) -0.0062(9) 0.0140(9) -0.0109(10)
N1 0.0156(10) 0.0205(11) 0.0151(9) 0.0001(8) 0.0037(8) -0.0001(8)
N2 0.0170(10) 0.0192(11) 0.0146(9) 0.0002(8) 0.0020(8) 0.0003(8)
N3 0.0212(12) 0.0239(12) 0.0202(11) -0.0049(9) 0.0087(9) -0.0044(9)
C1 0.0180(12) 0.0183(13) 0.0131(11) -0.0032(9) 0.0015(10) -0.0009(10)
C2 0.0192(12) 0.0193(13) 0.0172(11) -0.0023(10) 0.0026(10) -0.0025(10)
C3 0.0230(13) 0.0194(13) 0.0159(11) -0.0011(10) 0.0042(10) -0.0027(10)
C4 0.0321(15) 0.0235(14) 0.0217(13) 0.0011(11) 0.0040(12) -0.0044(12)
C5 0.0374(16) 0.0262(15) 0.0276(14) 0.0003(12) 0.0107(13) -0.0107(13)
C6 0.0244(14) 0.0364(17) 0.0263(14) -0.0036(13) 0.0090(12) -0.0114(13)
C7 0.0191(13) 0.0309(15) 0.0201(12) -0.0035(11) 0.0033(10) -0.0042(11)
C8 0.0205(13) 0.0263(15) 0.0161(11) 0.0011(11) 0.0020(10) 0.0034(11)
C9 0.0184(12) 0.0226(14) 0.0189(12) -0.0001(10) 0.0037(10) 0.0009(10)
C10 0.0220(13) 0.0262(15) 0.0189(12) 0.0008(11) 0.0014(11) 0.0022(11)
C11 0.0217(13) 0.0230(14) 0.0261(13) 0.0036(11) 0.0040(11) 0.0034(11)
C12 0.0220(13) 0.0174(13) 0.0283(13) 0.0000(11) 0.0071(11) -0.0023(11)
C13 0.0268(14) 0.0296(15) 0.0199(12) -0.0044(12) 0.0028(11) 0.0012(12)
C14 0.0209(13) 0.0295(15) 0.0201(12) -0.0005(11) 0.0008(11) 0.0035(11)
C15 0.0208(13) 0.0208(14) 0.0207(12) -0.0013(11) 0.0029(11) 0.0051(10)
C16 0.0185(12) 0.0181(13) 0.0179(11) 0.0027(10) -0.0016(10) 0.0051(10)
C17 0.0189(13) 0.0284(15) 0.0182(12) 0.0028(11) 0.0043(10) 0.0047(11)
C18 0.0244(13) 0.0252(14) 0.0167(11) -0.0011(11) 0.0038(10) 0.0044(11)
C19 0.0263(14) 0.0209(14) 0.0204(12) 0.0005(11) -0.0007(11) -0.0018(11)
C20 0.0237(14) 0.0333(16) 0.0223(13) 0.0032(12) 0.0062(11) -0.0060(12)
C21 0.0248(14) 0.0280(15) 0.0170(12) 0.0009(11) 0.0064(11) 0.0008(12)
C22 0.0147(12) 0.0242(14) 0.0130(11) 0.0051(10) 0.0022(9) 0.0035(10)
C23 0.0165(12) 0.0205(13) 0.0156(11) 0.0018(10) 0.0020(10) 0.0005(10)
C24 0.0186(13) 0.0200(13) 0.0170(11) 0.0006(10) 0.0004(10) -0.0011(10)
C25 0.0326(15) 0.0240(15) 0.0250(13) -0.0014(12) 0.0089(12) -0.0079(12)
C26 0.084(3) 0.0304(18) 0.0332(16) -0.0144(14) 0.0281(18) -0.0160(18)
C27 0.0232(13) 0.0207(13) 0.0113(10) -0.0003(10) 0.0044(10) -0.0023(11)
C28 0.0247(14) 0.0292(15) 0.0146(11) -0.0013(11) 0.0024(10) 0.0009(12)
C29 0.0242(14) 0.0365(17) 0.0188(12) 0.0001(12) -0.0014(11) -0.0056(12)
C30 0.0419(17) 0.0265(15) 0.0189(12) -0.0030(12) 0.0018(12) -0.0084(13)
C31 0.0379(16) 0.0218(14) 0.0186(12) 0.0015(11) 0.0075(12) 0.0030(12)
C32 0.0241(14) 0.0244(14) 0.0178(12) 0.0011(11) 0.0057(11) -0.0007(11)
B1 0.0228(16) 0.038(2) 0.0218(14) 0.0011(14) 0.0018(13) -0.0090(14)

loop_
_atom_type_symbol
_atom_type_description
_atom_type_scat_dispersion_real
_atom_type_scat_dispersion_imag
_atom_type_scat_source
C C 0.0033 0.0016 'International Tables Vol C Tables 4.2.6.8 and 6.1.1.4'
H H 0.0000 0.0000 'International Tables Vol C Tables 4.2.6.8 and 6.1.1.4'
N N 0.0061 0.0033 'International Tables Vol C Tables 4.2.6.8 and 6.1.1.4'
O O 0.0106 0.0060 'International Tables Vol C Tables 4.2.6.8 and 6.1.1.4'
B B 0.0013 0.0007 'International Tables Vol C Tables 4.2.6.8 and 6.1.1.4'
F F 0.0171 0.0103 'International Tables Vol C Tables 4.2.6.8 and 6.1.1.4'
Br Br -0.2901 2.4595 'International Tables Vol C Tables 4.2.6.8 and 6.1.1.4'

loop_
_geom_angle_atom_site_label_1
_geom_angle_atom_site_label_2
_geom_angle_atom_site_label_3
_geom_angle
_geom_angle_site_symmetry_1
_geom_angle_site_symmetry_3
_geom_angle_publ_flag
C24 O2 C26 116.0(2) . . ?
C1 N1 C2 108.6(2) . . ?
C1 N1 C8 124.4(2) . . ?
C2 N1 C8 126.8(2) . . ?
C1 N2 C3 108.5(2) . . ?
C1 N2 C15 124.6(2) . . ?
C3 N2 C15 126.8(2) . . ?
C22 N3 C27 125.7(2) . . ?
C22 N3 H3 116.8(19) . . ?
C27 N3 H3 116.7(19) . . ?
N1 C1 N2 109.4(2) . . ?
N1 C1 C22 127.1(2) . . ?
N2 C1 C22 123.3(2) . . ?
C7 C2 C3 121.8(2) . . ?
C7 C2 N1 131.4(2) . . ?
C3 C2 N1 106.7(2) . . ?
C2 C3 N2 106.7(2) . . ?
C2 C3 C4 121.9(2) . . ?
N2 C3 C4 131.4(2) . . ?
C5 C4 C3 116.1(3) . . ?
C5 C4 H4 121.9 . . ?
C3 C4 H4 121.9 . . ?
C4 C5 C6 121.8(3) . . ?
C4 C5 H5 119.1 . . ?
C6 C5 H5 119.1 . . ?
C7 C6 C5 122.2(3) . . ?
C7 C6 H6 118.9 . . ?
C5 C6 H6 118.9 . . ?
C6 C7 C2 116.2(3) . . ?
C6 C7 H7 121.9 . . ?
C2 C7 H7 121.9 . . ?
N1 C8 C9 114.3(2) . . ?
N1 C8 H8A 108.7 . . ?
C9 C8 H8A 108.7 . . ?
N1 C8 H8B 108.7 . . ?
C9 C8 H8B 108.7 . . ?
H8A C8 H8B 107.6 . . ?
C14 C9 C10 118.9(2) . . ?
C14 C9 C8 123.7(2) . . ?
C10 C9 C8 117.4(2) . . ?
C11 C10 C9 120.8(2) . . ?
C11 C10 H10 119.6 . . ?
C9 C10 H10 119.6 . . ?
C10 C11 C12 119.4(2) . . ?
C10 C11 H11 120.3 . . ?
C12 C11 H11 120.3 . . ?
C11 C12 C13 120.8(2) . . ?
C11 C12 Br1 118.78(19) . . ?
C13 C12 Br1 120.39(19) . . ?
C14 C13 C12 119.2(2) . . ?
C14 C13 H13 120.4 . . ?
C12 C13 H13 120.4 . . ?
C13 C14 C9 120.7(2) . . ?
C13 C14 H14 119.6 . . ?
C9 C14 H14 119.6 . . ?
N2 C15 C16 112.5(2) . . ?
N2 C15 H15A 109.1 . . ?
C16 C15 H15A 109.1 . . ?
N2 C15 H15B 109.1 . . ?
C16 C15 H15B 109.1 . . ?
H15A C15 H15B 107.8 . . ?
C21 C16 C17 119.3(2) . . ?
C21 C16 C15 120.1(2) . . ?
C17 C16 C15 120.5(2) . . ?
C18 C17 C16 120.9(2) . . ?
C18 C17 H17 119.5 . . ?
C16 C17 H17 119.5 . . ?
C19 C18 C17 118.6(2) . . ?
C19 C18 H18 120.7 . . ?
C17 C18 H18 120.7 . . ?
C20 C19 C18 121.7(2) . . ?
C20 C19 Br2 119.9(2) . . ?
C18 C19 Br2 118.33(19) . . ?
C19 C20 C21 118.8(2) . . ?
C19 C20 H20 120.6 . . ?
C21 C20 H20 120.6 . . ?
C16 C21 C20 120.7(2) . . ?
C16 C21 H21 119.7 . . ?
C20 C21 H21 119.7 . . ?
C23 C22 N3 122.7(2) . . ?
C23 C22 C1 121.6(2) . . ?
N3 C22 C1 115.6(2) . . ?
C22 C23 C24 118.7(2) . . ?
C22 C23 C25 120.1(2) . . ?
C24 C23 C25 121.0(2) . . ?
O1 C24 O2 122.5(2) . . ?
O1 C24 C23 125.6(2) . . ?
O2 C24 C23 111.8(2) . . ?
C23 C25 H25A 109.5 . . ?
C23 C25 H25B 109.5 . . ?
H25A C25 H25B 109.5 . . ?
C23 C25 H25C 109.5 . . ?
H25A C25 H25C 109.5 . . ?
H25B C25 H25C 109.5 . . ?
O2 C26 H26A 109.5 . . ?
O2 C26 H26B 109.5 . . ?
H26A C26 H26B 109.5 . . ?
O2 C26 H26C 109.5 . . ?
H26A C26 H26C 109.5 . . ?
H26B C26 H26C 109.5 . . ?
C32 C27 C28 119.9(2) . . ?
C32 C27 N3 118.5(2) . . ?
C28 C27 N3 121.6(2) . . ?
C29 C28 C27 119.5(3) . . ?
C29 C28 H28 120.3 . . ?
C27 C28 H28 120.3 . . ?
C30 C29 C28 121.0(3) . . ?
C30 C29 H29 119.5 . . ?
C28 C29 H29 119.5 . . ?
C29 C30 C31 119.1(3) . . ?
C29 C30 H30 120.5 . . ?
C31 C30 H30 120.5 . . ?
C32 C31 C30 120.5(3) . . ?
C32 C31 H31 119.7 . . ?
C30 C31 H31 119.7 . . ?
C27 C32 C31 119.8(2) . . ?
C27 C32 H32 120.1 . . ?
C31 C32 H32 120.1 . . ?
F3' B1 F4 69.4(6) . . ?
F3' B1 F2 126.5(6) . . ?
F4 B1 F2 113.4(4) . . ?
F3' B1 F2' 112.9(7) . . ?
F4 B1 F2' 136.0(6) . . ?
F2 B1 F2' 27.7(5) . . ?
F3' B1 F1' 112.8(7) . . ?
F4 B1 F1' 107.2(8) . . ?
F2 B1 F1' 116.1(8) . . ?
F2' B1 F1' 111.0(7) . . ?
F3' B1 F1 115.7(6) . . ?
F4 B1 F1 110.8(4) . . ?
F2 B1 F1 112.3(4) . . ?
F2' B1 F1 107.0(8) . . ?
F1' B1 F1 4.1(10) . . ?
F3' B1 F4' 106.5(5) . . ?
F4 B1 F4' 40.9(4) . . ?
F2 B1 F4' 78.0(5) . . ?
F2' B1 F4' 105.4(5) . . ?
F1' B1 F4' 107.7(7) . . ?
F1 B1 F4' 108.9(7) . . ?
F3' B1 F3 37.2(7) . . ?
F4 B1 F3 106.0(3) . . ?
F2 B1 F3 105.7(4) . . ?
F2' B1 F3 82.3(6) . . ?
F1' B1 F3 107.8(7) . . ?
F1 B1 F3 108.1(4) . . ?
F4' B1 F3 137.7(5) . . ?

loop_
_geom_bond_atom_site_label_1
_geom_bond_atom_site_label_2
_geom_bond_distance
_geom_bond_site_symmetry_2
_geom_bond_publ_flag
Br1 C12 1.897(3) . ?
Br2 C19 1.902(3) . ?
F1 B1 1.380(5) . ?
F2 B1 1.343(5) . ?
F3 B1 1.410(4) . ?
F4 B1 1.334(4) . ?
F1' B1 1.357(7) . ?
F2' B1 1.349(7) . ?
F3' B1 1.315(6) . ?
F4' B1 1.391(6) . ?
O1 C24 1.217(3) . ?
O2 C24 1.339(3) . ?
O2 C26 1.440(3) . ?
N1 C1 1.342(3) . ?
N1 C2 1.391(3) . ?
N1 C8 1.474(3) . ?
N2 C1 1.343(3) . ?
N2 C3 1.390(3) . ?
N2 C15 1.480(3) . ?
N3 C22 1.369(3) . ?
N3 C27 1.417(3) . ?
N3 H3 0.89(3) . ?
C1 C22 1.473(3) . ?
C2 C7 1.390(3) . ?
C2 C3 1.390(4) . ?
C3 C4 1.392(4) . ?
C4 C5 1.385(4) . ?
C4 H4 0.9500 . ?
C5 C6 1.394(4) . ?
C5 H5 0.9500 . ?
C6 C7 1.382(4) . ?
C6 H6 0.9500 . ?
C7 H7 0.9500 . ?
C8 C9 1.503(4) . ?
C8 H8A 0.9900 . ?
C8 H8B 0.9900 . ?
C9 C14 1.391(3) . ?
C9 C10 1.394(3) . ?
C10 C11 1.378(4) . ?
C10 H10 0.9500 . ?
C11 C12 1.380(4) . ?
C11 H11 0.9500 . ?
C12 C13 1.391(4) . ?
C13 C14 1.380(4) . ?
C13 H13 0.9500 . ?
C14 H14 0.9500 . ?
C15 C16 1.512(3) . ?
C15 H15A 0.9900 . ?
C15 H15B 0.9900 . ?
C16 C21 1.386(4) . ?
C16 C17 1.391(3) . ?
C17 C18 1.387(4) . ?
C17 H17 0.9500 . ?
C18 C19 1.386(4) . ?
C18 H18 0.9500 . ?
C19 C20 1.382(4) . ?
C20 C21 1.392(4) . ?
C20 H20 0.9500 . ?
C21 H21 0.9500 . ?
C22 C23 1.359(4) . ?
C23 C24 1.472(3) . ?
C23 C25 1.501(4) . ?
C25 H25A 0.9800 . ?
C25 H25B 0.9800 . ?
C25 H25C 0.9800 . ?
C26 H26A 0.9800 . ?
C26 H26B 0.9800 . ?
C26 H26C 0.9800 . ?
C27 C32 1.385(4) . ?
C27 C28 1.393(3) . ?
C28 C29 1.387(4) . ?
C28 H28 0.9500 . ?
C29 C30 1.380(4) . ?
C29 H29 0.9500 . ?
C30 C31 1.392(4) . ?
C30 H30 0.9500 . ?
C31 C32 1.389(4) . ?
C31 H31 0.9500 . ?
C32 H32 0.9500 . ?

loop_
_geom_torsion_atom_site_label_1
_geom_torsion_atom_site_label_2
_geom_torsion_atom_site_label_3
_geom_torsion_atom_site_label_4
_geom_torsion
_geom_torsion_site_symmetry_1
_geom_torsion_site_symmetry_2
_geom_torsion_site_symmetry_3
_geom_torsion_site_symmetry_4
_geom_torsion_publ_flag
C2 N1 C1 N2 -0.1(3) . . . . ?
C8 N1 C1 N2 -175.6(2) . . . . ?
C2 N1 C1 C22 174.5(2) . . . . ?
C8 N1 C1 C22 -0.9(4) . . . . ?
C3 N2 C1 N1 -0.9(3) . . . . ?
C15 N2 C1 N1 -179.0(2) . . . . ?
C3 N2 C1 C22 -175.8(2) . . . . ?
C15 N2 C1 C22 6.1(4) . . . . ?
C1 N1 C2 C7 -177.4(3) . . . . ?
C8 N1 C2 C7 -2.1(4) . . . . ?
C1 N1 C2 C3 1.1(3) . . . . ?
C8 N1 C2 C3 176.4(2) . . . . ?
C7 C2 C3 N2 177.0(2) . . . . ?
N1 C2 C3 N2 -1.7(3) . . . . ?
C7 C2 C3 C4 -2.2(4) . . . . ?
N1 C2 C3 C4 179.1(2) . . . . ?
C1 N2 C3 C2 1.6(3) . . . . ?
C15 N2 C3 C2 179.6(2) . . . . ?
C1 N2 C3 C4 -179.2(3) . . . . ?
C15 N2 C3 C4 -1.2(4) . . . . ?
C2 C3 C4 C5 0.6(4) . . . . ?
N2 C3 C4 C5 -178.5(2) . . . . ?
C3 C4 C5 C6 1.3(4) . . . . ?
C4 C5 C6 C7 -1.5(4) . . . . ?
C5 C6 C7 C2 -0.1(4) . . . . ?
C3 C2 C7 C6 1.9(4) . . . . ?
N1 C2 C7 C6 -179.7(3) . . . . ?
C1 N1 C8 C9 -129.7(2) . . . . ?
C2 N1 C8 C9 55.7(3) . . . . ?
N1 C8 C9 C14 25.0(4) . . . . ?
N1 C8 C9 C10 -154.7(2) . . . . ?
C14 C9 C10 C11 -1.3(4) . . . . ?
C8 C9 C10 C11 178.3(2) . . . . ?
C9 C10 C11 C12 -1.3(4) . . . . ?
C10 C11 C12 C13 2.7(4) . . . . ?
C10 C11 C12 Br1 -177.0(2) . . . . ?
C11 C12 C13 C14 -1.5(4) . . . . ?
Br1 C12 C13 C14 178.3(2) . . . . ?
C12 C13 C14 C9 -1.2(4) . . . . ?
C10 C9 C14 C13 2.6(4) . . . . ?
C8 C9 C14 C13 -177.0(3) . . . . ?
C1 N2 C15 C16 70.3(3) . . . . ?
C3 N2 C15 C16 -107.4(3) . . . . ?
N2 C15 C16 C21 -118.8(3) . . . . ?
N2 C15 C16 C17 61.0(3) . . . . ?
C21 C16 C17 C18 0.7(4) . . . . ?
C15 C16 C17 C18 -179.2(2) . . . . ?
C16 C17 C18 C19 0.2(4) . . . . ?
C17 C18 C19 C20 -0.9(4) . . . . ?
C17 C18 C19 Br2 178.16(19) . . . . ?
C18 C19 C20 C21 0.6(4) . . . . ?
Br2 C19 C20 C21 -178.4(2) . . . . ?
C17 C16 C21 C20 -1.0(4) . . . . ?
C15 C16 C21 C20 178.9(2) . . . . ?
C19 C20 C21 C16 0.4(4) . . . . ?
C27 N3 C22 C23 -171.1(2) . . . . ?
C27 N3 C22 C1 13.6(3) . . . . ?
N1 C1 C22 C23 80.7(3) . . . . ?
N2 C1 C22 C23 -105.3(3) . . . . ?
N1 C1 C22 N3 -104.0(3) . . . . ?
N2 C1 C22 N3 70.0(3) . . . . ?
N3 C22 C23 C24 -171.1(2) . . . . ?
C1 C22 C23 C24 3.9(3) . . . . ?
N3 C22 C23 C25 4.5(4) . . . . ?
C1 C22 C23 C25 179.5(2) . . . . ?
C26 O2 C24 O1 0.9(4) . . . . ?
C26 O2 C24 C23 -179.2(2) . . . . ?
C22 C23 C24 O1 7.6(4) . . . . ?
C25 C23 C24 O1 -167.9(2) . . . . ?
C22 C23 C24 O2 -172.3(2) . . . . ?
C25 C23 C24 O2 12.2(3) . . . . ?
C22 N3 C27 C32 -137.3(3) . . . . ?
C22 N3 C27 C28 44.0(4) . . . . ?
C32 C27 C28 C29 4.0(4) . . . . ?
N3 C27 C28 C29 -177.2(2) . . . . ?
C27 C28 C29 C30 -3.3(4) . . . . ?
C28 C29 C30 C31 0.5(4) . . . . ?
C29 C30 C31 C32 1.6(4) . . . . ?
C28 C27 C32 C31 -2.0(4) . . . . ?
N3 C27 C32 C31 179.2(2) . . . . ?
C30 C31 C32 C27 -0.8(4) . . . . ?
